data_1518267
loop_
_publ_author_name
'Li, Deng Yuan'
'Chen, Hao Jie'
'Liu, Pei Nian'

_publ_section_title
;
 Rhodium-Catalyzed Oxidative Annulation of Hydrazines with Alkynes Using a
 Nitrobenzene Oxidant.
;
_journal_issue 23
_journal_name_full 'Organic letters'
_journal_page_first 6176
_journal_paper_doi 10.1021/ol5030794
_journal_volume 16
_journal_year 2014
_chemical_formula_sum 'C22 H18 N2 O'
_chemical_formula_weight 326.38
_chemical_name_systematic
; 
 ? 
;
_space_group_IT_number 14
_symmetry_cell_setting monoclinic
_symmetry_space_group_name_Hall '-P 2ybc'
_symmetry_space_group_name_H-M 'P 1 21/c 1'
_atom_sites_solution_hydrogens geom
_atom_sites_solution_primary direct
_atom_sites_solution_secondary difmap
_audit_creation_method SHELXL-97
_cell_angle_alpha 90.00
_cell_angle_beta 96.755(2)
_cell_angle_gamma 90.00
_cell_formula_units_Z 4
_cell_length_a 13.4742(12)
_cell_length_b 9.3259(8)
_cell_length_c 14.3879(12)
_cell_measurement_reflns_used 2830
_cell_measurement_temperature 293(2)
_cell_measurement_theta_max 48.680
_cell_measurement_theta_min 5.216
_cell_volume 1795.4(3)
_computing_cell_refinement 'Bruker SMART'
_computing_data_collection 'Bruker SMART'
_computing_data_reduction 'Bruker SHELXTL'
_computing_molecular_graphics 'Bruker SHELXTL'
_computing_publication_material 'Bruker SHELXTL'
_computing_structure_refinement 'SHELXL-97 (Sheldrick, 1997)'
_computing_structure_solution 'SHELXS-97 (Sheldrick, 1990)'
_diffrn_ambient_temperature 293(2)
_diffrn_measured_fraction_theta_full 1.000
_diffrn_measured_fraction_theta_max 1.000
_diffrn_measurement_device_type 'CCD area detector'
_diffrn_measurement_method 'phi and omega scans'
_diffrn_radiation_monochromator graphite
_diffrn_radiation_source 'fine-focus sealed tube'
_diffrn_radiation_type MoK\a
_diffrn_radiation_wavelength 0.71073
_diffrn_reflns_av_R_equivalents 0.0283
_diffrn_reflns_av_sigmaI/netI 0.0331
_diffrn_reflns_limit_h_max 14
_diffrn_reflns_limit_h_min -16
_diffrn_reflns_limit_k_max 10
_diffrn_reflns_limit_k_min -11
_diffrn_reflns_limit_l_max 12
_diffrn_reflns_limit_l_min -17
_diffrn_reflns_number 10563
_diffrn_reflns_theta_full 26.00
_diffrn_reflns_theta_max 26.00
_diffrn_reflns_theta_min 2.61
_exptl_absorpt_coefficient_mu 0.075
_exptl_absorpt_correction_T_max 1.00000
_exptl_absorpt_correction_T_min 0.82178
_exptl_absorpt_correction_type empirical
_exptl_absorpt_process_details sadabs
_exptl_crystal_colour colorless
_exptl_crystal_density_diffrn 1.207
_exptl_crystal_density_method 'not measured'
_exptl_crystal_description prismatic
_exptl_crystal_F_000 688
_exptl_crystal_size_max 0.212
_exptl_crystal_size_mid 0.165
_exptl_crystal_size_min 0.121
_refine_diff_density_max 0.157
_refine_diff_density_min -0.174
_refine_diff_density_rms 0.041
_refine_ls_extinction_method none
_refine_ls_goodness_of_fit_ref 1.024
_refine_ls_hydrogen_treatment mixed
_refine_ls_matrix_type full
_refine_ls_number_parameters 231
_refine_ls_number_reflns 3528
_refine_ls_number_restraints 0
_refine_ls_restrained_S_all 1.024
_refine_ls_R_factor_all 0.0594
_refine_ls_R_factor_gt 0.0444
_refine_ls_shift/su_max 0.000
_refine_ls_shift/su_mean 0.000
_refine_ls_structure_factor_coef Fsqd
_refine_ls_weighting_details 'calc w=1/[\s^2^(Fo^2^)+(0.0588P)^2^+0.2881P] where P=(Fo^2^+2Fc^2^)/3'
_refine_ls_weighting_scheme calc
_refine_ls_wR_factor_gt 0.1124
_refine_ls_wR_factor_ref 0.1242
_reflns_number_gt 2694
_reflns_number_total 3528
_reflns_threshold_expression >2sigma(I)
_cod_data_source_file ol5030794_si_002.cif
_cod_data_source_block cd213711
_cod_depositor_comments
;
The following automatic conversions were performed:

'_symmetry_cell_setting' value 'Monoclinic' changed to 'monoclinic'
according to
/home/saulius/struct/COD-crude-data--automatic-downloads/rss-feeds/ACS/lib/dictionaries/cif_core.dic
dictionary named 'cif_core.dic' version 2.4.2 from 2011-04-26.

Automatic conversion script
Id: cif_fix_values 2935 2014-11-11 08:27:57Z andrius 

 Adding full bibliography for 1518266--1518267.cif.
;
_cod_original_sg_symbol_H-M P2(1)/c
_cod_database_code 1518267

loop_
_symmetry_equiv_pos_as_xyz
'x, y, z'
'-x, y+1/2, -z+1/2'
'-x, -y, -z'
'x, -y-1/2, z-1/2'

loop_
_atom_site_label
_atom_site_type_symbol
_atom_site_fract_x
_atom_site_fract_y
_atom_site_fract_z
_atom_site_U_iso_or_equiv
_atom_site_adp_type
_atom_site_occupancy
_atom_site_symmetry_multiplicity
_atom_site_calc_flag
_atom_site_refinement_flags
N1 N 0.53329(9) 0.94269(14) 0.22989(9) 0.0457(3) Uani 1 1 d .
N2 N 0.62474(9) 1.00382(13) 0.22059(9) 0.0457(3) Uani 1 1 d .
O1 O 0.47463(9) 1.14189(11) 0.29200(8) 0.0633(3) Uani 1 1 d .
C1 C 0.64284(11) 1.08179(14) 0.14322(10) 0.0448(3) Uani 1 1 d .
C2 C 0.57658(12) 1.13200(17) 0.06964(11) 0.0548(4) Uani 1 1 d .
H2 H 0.5082 1.1152 0.0666 0.066 Uiso 1 1 calc R
C3 C 0.61685(14) 1.2078(2) 0.00141(12) 0.0668(5) Uani 1 1 d .
H3 H 0.5750 1.2423 -0.0497 0.080 Uiso 1 1 calc R
C4 C 0.71851(15) 1.2339(2) 0.00705(13) 0.0713(5) Uani 1 1 d .
H4 H 0.7431 1.2866 -0.0401 0.086 Uiso 1 1 calc R
C5 C 0.78384(13) 1.18429(18) 0.08007(12) 0.0600(4) Uani 1 1 d .
H5 H 0.8519 1.2030 0.0828 0.072 Uiso 1 1 calc R
C6 C 0.74608(11) 1.10505(15) 0.15041(10) 0.0466(3) Uani 1 1 d .
C7 C 0.79025(11) 1.03455(16) 0.23401(10) 0.0468(4) Uani 1 1 d .
C8 C 0.71435(10) 0.97229(15) 0.27513(10) 0.0443(3) Uani 1 1 d .
C9 C 0.71700(11) 0.88223(16) 0.35896(10) 0.0483(4) Uani 1 1 d .
C10 C 0.78473(14) 0.76964(19) 0.37194(14) 0.0681(5) Uani 1 1 d .
H10 H 0.8272 0.7505 0.3269 0.082 Uiso 1 1 calc R
C11 C 0.78914(19) 0.6863(2) 0.45126(18) 0.0914(7) Uani 1 1 d .
H11 H 0.8343 0.6107 0.4594 0.110 Uiso 1 1 calc R
C12 C 0.7276(2) 0.7140(3) 0.51809(17) 0.0938(8) Uani 1 1 d .
H12 H 0.7317 0.6581 0.5719 0.113 Uiso 1 1 calc R
C13 C 0.66023(17) 0.8233(3) 0.50611(14) 0.0806(6) Uani 1 1 d .
H13 H 0.6180 0.8413 0.5515 0.097 Uiso 1 1 calc R
C14 C 0.65447(13) 0.90770(19) 0.42652(11) 0.0598(4) Uani 1 1 d .
H14 H 0.6082 0.9820 0.4185 0.072 Uiso 1 1 calc R
C15 C 0.89765(11) 1.03214(17) 0.26938(11) 0.0513(4) Uani 1 1 d .
C16 C 0.96689(14) 0.9794(3) 0.21535(16) 0.0847(6) Uani 1 1 d .
H16 H 0.9459 0.9460 0.1553 0.102 Uiso 1 1 calc R
C17 C 1.06723(16) 0.9751(3) 0.2488(2) 0.1028(8) Uani 1 1 d .
H17 H 1.1128 0.9372 0.2116 0.123 Uiso 1 1 calc R
C18 C 1.09988(15) 1.0257(3) 0.33537(18) 0.0896(7) Uani 1 1 d .
H18 H 1.1676 1.0239 0.3574 0.108 Uiso 1 1 calc R
C19 C 1.03305(15) 1.0784(3) 0.38899(16) 0.0920(7) Uani 1 1 d .
H19 H 1.0548 1.1132 0.4485 0.110 Uiso 1 1 calc R
C20 C 0.93249(14) 1.0813(2) 0.35644(14) 0.0765(6) Uani 1 1 d .
H20 H 0.8875 1.1176 0.3947 0.092 Uiso 1 1 calc R
C21 C 0.46118(11) 1.01898(15) 0.26413(10) 0.0457(3) Uani 1 1 d .
C22 C 0.36471(12) 0.9416(2) 0.26446(14) 0.0670(5) Uani 1 1 d .
H22A H 0.3507 0.9287 0.3278 0.101 Uiso 1 1 calc R
H22B H 0.3691 0.8497 0.2352 0.101 Uiso 1 1 calc R
H22C H 0.3121 0.9966 0.2306 0.101 Uiso 1 1 calc R
H1 H 0.5261(12) 0.850(2) 0.2168(11) 0.054(4) Uiso 1 1 d .

loop_
_atom_site_aniso_label
_atom_site_aniso_U_11
_atom_site_aniso_U_22
_atom_site_aniso_U_33
_atom_site_aniso_U_23
_atom_site_aniso_U_13
_atom_site_aniso_U_12
N1 0.0371(7) 0.0353(7) 0.0640(8) -0.0024(6) 0.0041(5) -0.0031(5)
N2 0.0353(6) 0.0454(7) 0.0557(7) 0.0040(5) 0.0022(5) -0.0023(5)
O1 0.0720(8) 0.0396(6) 0.0801(8) -0.0026(5) 0.0168(6) 0.0053(5)
C1 0.0436(8) 0.0373(7) 0.0528(8) -0.0008(6) 0.0028(6) -0.0013(6)
C2 0.0484(9) 0.0506(9) 0.0628(10) 0.0039(7) -0.0049(7) -0.0020(7)
C3 0.0684(12) 0.0671(11) 0.0619(11) 0.0133(9) -0.0049(8) -0.0017(9)
C4 0.0749(13) 0.0734(12) 0.0665(11) 0.0204(9) 0.0121(9) -0.0068(10)
C5 0.0526(10) 0.0610(10) 0.0673(11) 0.0059(8) 0.0104(8) -0.0085(8)
C6 0.0445(8) 0.0423(8) 0.0528(8) -0.0020(6) 0.0054(6) -0.0016(6)
C7 0.0396(8) 0.0471(8) 0.0532(8) -0.0027(6) 0.0033(6) -0.0001(6)
C8 0.0392(8) 0.0413(8) 0.0517(8) -0.0025(6) 0.0019(6) 0.0029(6)
C9 0.0453(8) 0.0435(8) 0.0540(9) 0.0013(6) -0.0033(6) -0.0063(7)
C10 0.0661(11) 0.0549(10) 0.0803(12) 0.0084(9) -0.0035(9) 0.0052(9)
C11 0.0942(17) 0.0652(13) 0.1071(18) 0.0302(12) -0.0208(14) 0.0006(11)
C12 0.1022(18) 0.0896(16) 0.0832(15) 0.0378(13) -0.0153(13) -0.0312(14)
C13 0.0817(14) 0.1001(16) 0.0594(11) 0.0073(10) 0.0061(10) -0.0324(13)
C14 0.0571(10) 0.0632(10) 0.0581(10) -0.0002(8) 0.0031(8) -0.0118(8)
C15 0.0395(8) 0.0522(9) 0.0616(10) 0.0038(7) 0.0033(7) -0.0015(7)
C16 0.0495(11) 0.1126(17) 0.0922(14) -0.0243(12) 0.0091(10) 0.0038(11)
C17 0.0449(12) 0.135(2) 0.130(2) -0.0224(17) 0.0146(12) 0.0107(13)
C18 0.0378(10) 0.1095(17) 0.1180(19) 0.0157(14) -0.0058(11) -0.0031(11)
C19 0.0555(12) 0.131(2) 0.0844(14) -0.0043(13) -0.0135(10) -0.0138(12)
C20 0.0494(10) 0.1071(16) 0.0717(12) -0.0138(11) 0.0013(8) -0.0027(10)
C21 0.0441(8) 0.0394(8) 0.0534(8) 0.0074(6) 0.0044(6) 0.0035(6)
C22 0.0443(9) 0.0680(11) 0.0899(13) 0.0092(9) 0.0128(8) -0.0021(8)

loop_
_atom_type_symbol
_atom_type_description
_atom_type_scat_dispersion_real
_atom_type_scat_dispersion_imag
_atom_type_scat_source
C C 0.0033 0.0016 'International Tables Vol C Tables 4.2.6.8 and 6.1.1.4'
H H 0.0000 0.0000 'International Tables Vol C Tables 4.2.6.8 and 6.1.1.4'
N N 0.0061 0.0033 'International Tables Vol C Tables 4.2.6.8 and 6.1.1.4'
O O 0.0106 0.0060 'International Tables Vol C Tables 4.2.6.8 and 6.1.1.4'

loop_
_geom_angle_atom_site_label_1
_geom_angle_atom_site_label_2
_geom_angle_atom_site_label_3
_geom_angle
C21 N1 N2 120.65(12)
C21 N1 H1 121.9(10)
N2 N1 H1 117.3(10)
C1 N2 N1 122.88(12)
C1 N2 C8 110.08(12)
N1 N2 C8 125.74(12)
N2 C1 C2 129.67(14)
N2 C1 C6 106.95(12)
C2 C1 C6 123.38(14)
C3 C2 C1 116.61(16)
C3 C2 H2 121.7
C1 C2 H2 121.7
C2 C3 C4 121.36(16)
C2 C3 H3 119.3
C4 C3 H3 119.3
C5 C4 C3 121.87(16)
C5 C4 H4 119.1
C3 C4 H4 119.1
C4 C5 C6 118.59(16)
C4 C5 H5 120.7
C6 C5 H5 120.7
C5 C6 C1 118.17(14)
C5 C6 C7 134.29(15)
C1 C6 C7 107.53(13)
C8 C7 C6 107.38(13)
C8 C7 C15 126.59(14)
C6 C7 C15 126.02(13)
C7 C8 N2 108.02(12)
C7 C8 C9 130.60(13)
N2 C8 C9 121.34(12)
C14 C9 C10 118.78(16)
C14 C9 C8 121.52(14)
C10 C9 C8 119.69(15)
C11 C10 C9 120.1(2)
C11 C10 H10 119.9
C9 C10 H10 119.9
C12 C11 C10 120.4(2)
C12 C11 H11 119.8
C10 C11 H11 119.8
C13 C12 C11 120.2(2)
C13 C12 H12 119.9
C11 C12 H12 119.9
C12 C13 C14 120.1(2)
C12 C13 H13 119.9
C14 C13 H13 119.9
C9 C14 C13 120.37(19)
C9 C14 H14 119.8
C13 C14 H14 119.8
C20 C15 C16 117.17(16)
C20 C15 C7 121.92(15)
C16 C15 C7 120.91(16)
C15 C16 C17 121.0(2)
C15 C16 H16 119.5
C17 C16 H16 119.5
C18 C17 C16 120.5(2)
C18 C17 H17 119.7
C16 C17 H17 119.7
C19 C18 C17 119.15(19)
C19 C18 H18 120.4
C17 C18 H18 120.4
C18 C19 C20 120.6(2)
C18 C19 H19 119.7
C20 C19 H19 119.7
C15 C20 C19 121.51(19)
C15 C20 H20 119.2
C19 C20 H20 119.2
O1 C21 N1 122.12(14)
O1 C21 C22 123.39(14)
N1 C21 C22 114.48(14)
C21 C22 H22A 109.5
C21 C22 H22B 109.5
H22A C22 H22B 109.5
C21 C22 H22C 109.5
H22A C22 H22C 109.5
H22B C22 H22C 109.5

loop_
_geom_bond_atom_site_label_1
_geom_bond_atom_site_label_2
_geom_bond_distance
N1 C21 1.3437(18)
N1 N2 1.3784(16)
N1 H1 0.888(18)
N2 C1 1.3752(18)
N2 C8 1.3918(18)
O1 C21 1.2208(18)
C1 C2 1.384(2)
C1 C6 1.400(2)
C2 C3 1.372(2)
C2 H2 0.9300
C3 C4 1.384(3)
C3 H3 0.9300
C4 C5 1.369(2)
C4 H4 0.9300
C5 C6 1.397(2)
C5 H5 0.9300
C6 C7 1.437(2)
C7 C8 1.369(2)
C7 C15 1.477(2)
C8 C9 1.467(2)
C9 C14 1.380(2)
C9 C10 1.389(2)
C10 C11 1.376(3)
C10 H10 0.9300
C11 C12 1.366(3)
C11 H11 0.9300
C12 C13 1.362(3)
C12 H12 0.9300
C13 C14 1.384(3)
C13 H13 0.9300
C14 H14 0.9300
C15 C20 1.364(2)
C15 C16 1.374(2)
C16 C17 1.381(3)
C16 H16 0.9300
C17 C18 1.356(3)
C17 H17 0.9300
C18 C19 1.346(3)
C18 H18 0.9300
C19 C20 1.381(3)
C19 H19 0.9300
C20 H20 0.9300
C21 C22 1.487(2)
C22 H22A 0.9600
C22 H22B 0.9600
C22 H22C 0.9600

loop_
_geom_hbond_atom_site_label_D
_geom_hbond_atom_site_label_H
_geom_hbond_atom_site_label_A
_geom_hbond_distance_DH
_geom_hbond_distance_HA
_geom_hbond_distance_DA
_geom_hbond_angle_DHA
_geom_hbond_site_symmetry_A
N1 H1 O1 0.888(18) 1.945(19) 2.8235(17) 170.2(15) 2_645

loop_
_geom_torsion_atom_site_label_1
_geom_torsion_atom_site_label_2
_geom_torsion_atom_site_label_3
_geom_torsion_atom_site_label_4
_geom_torsion
C21 N1 N2 C1 -85.62(17)
C21 N1 N2 C8 108.72(16)
N1 N2 C1 C2 10.3(2)
C8 N2 C1 C2 177.94(15)
N1 N2 C1 C6 -169.83(12)
C8 N2 C1 C6 -2.20(16)
N2 C1 C2 C3 179.98(15)
C6 C1 C2 C3 0.1(2)
C1 C2 C3 C4 -0.8(3)
C2 C3 C4 C5 0.7(3)
C3 C4 C5 C6 0.1(3)
C4 C5 C6 C1 -0.8(2)
C4 C5 C6 C7 178.18(17)
N2 C1 C6 C5 -179.21(13)
C2 C1 C6 C5 0.7(2)
N2 C1 C6 C7 1.59(16)
C2 C1 C6 C7 -178.54(14)
C5 C6 C7 C8 -179.44(17)
C1 C6 C7 C8 -0.41(16)
C5 C6 C7 C15 1.4(3)
C1 C6 C7 C15 -179.53(14)
C6 C7 C8 N2 -0.92(16)
C15 C7 C8 N2 178.19(14)
C6 C7 C8 C9 176.95(14)
C15 C7 C8 C9 -3.9(3)
C1 N2 C8 C7 1.97(16)
N1 N2 C8 C7 169.17(13)
C1 N2 C8 C9 -176.13(13)
N1 N2 C8 C9 -8.9(2)
C7 C8 C9 C14 132.83(17)
N2 C8 C9 C14 -49.5(2)
C7 C8 C9 C10 -46.3(2)
N2 C8 C9 C10 131.38(16)
C14 C9 C10 C11 -0.4(3)
C8 C9 C10 C11 178.71(16)
C9 C10 C11 C12 -0.4(3)
C10 C11 C12 C13 0.9(3)
C11 C12 C13 C14 -0.6(3)
C10 C9 C14 C13 0.7(2)
C8 C9 C14 C13 -178.37(15)
C12 C13 C14 C9 -0.2(3)
C8 C7 C15 C20 -56.6(2)
C6 C7 C15 C20 122.38(19)
C8 C7 C15 C16 123.3(2)
C6 C7 C15 C16 -57.8(2)
C20 C15 C16 C17 0.8(3)
C7 C15 C16 C17 -179.1(2)
C15 C16 C17 C18 -1.3(4)
C16 C17 C18 C19 0.9(4)
C17 C18 C19 C20 -0.1(4)
C16 C15 C20 C19 0.1(3)
C7 C15 C20 C19 179.89(19)
C18 C19 C20 C15 -0.4(4)
N2 N1 C21 O1 -3.3(2)
N2 N1 C21 C22 176.36(13)
